data_7248518
loop_
_publ_author_name
'Thakur, Vasudha'
'Thomas, Jisha Mary'
'Adnan, Mohammad'
'Sivasankar, Chinnappan'
'Vijaya Prakash, G.'
'Thirupathi, Natesan'

_publ_section_title
;
 Syntheses, structural, photophysical and theoretical studies of
 heteroleptic cycloplatinated guanidinate(1&#x2212;) complexes bearing
 acetylacetonate and picolinate ancillary ligands
;
_journal_issue 19
_journal_name_full 'RSC Advances'
_journal_page_first 13291
_journal_page_last 13305
_journal_paper_doi 10.1039/D4RA00828F
_journal_volume 14
_journal_year 2024
_chemical_formula_moiety 'C24 H20 Cl3 N3 O2 Pt'
_chemical_formula_sum 'C24 H20 Cl3 N3 O2 Pt'
_chemical_formula_weight 683.87
_space_group_crystal_system monoclinic
_space_group_IT_number 14
_space_group_name_Hall '-P 2yn'
_space_group_name_H-M_alt 'P 1 21/n 1'
_atom_sites_solution_hydrogens geom
_audit_creation_method SHELXL-2018/3
_audit_update_record
;
2018-12-28 deposited with the CCDC.	2024-04-15 downloaded from the CCDC.
;
_cell_angle_alpha 90
_cell_angle_beta 99.169(3)
_cell_angle_gamma 90
_cell_formula_units_Z 4
_cell_length_a 9.6602(3)
_cell_length_b 13.4897(4)
_cell_length_c 18.9814(6)
_cell_measurement_reflns_used 8157
_cell_measurement_temperature 298(2)
_cell_measurement_theta_max 27.4150
_cell_measurement_theta_min 3.5720
_cell_volume 2441.92(13)
_computing_cell_refinement 'CrysAlisPro 1.171.38.46 (Rigaku OD, 2015)'
_computing_data_collection 'CrysAlisPro 1.171.38.46 (Rigaku OD, 2015)'
_computing_data_reduction 'CrysAlisPro 1.171.38.46 (Rigaku OD, 2015)'
_computing_molecular_graphics Olex2
_computing_publication_material Wingx-2014
_computing_structure_refinement 'SHELXL-2018/3 (Sheldrick, 2018)'
_computing_structure_solution SHELXL-2016
_diffrn_ambient_temperature 298(2)
_diffrn_detector_area_resol_mean 15.9853
_diffrn_measured_fraction_theta_full 0.998
_diffrn_measured_fraction_theta_max 0.998
_diffrn_measurement_device_type 'Xcalibur, Sapphire3'
_diffrn_measurement_method '\w scans'
_diffrn_radiation_type MoK\a
_diffrn_radiation_wavelength 0.71073
_diffrn_reflns_av_R_equivalents 0.0681
_diffrn_reflns_av_unetI/netI 0.0434
_diffrn_reflns_Laue_measured_fraction_full 0.998
_diffrn_reflns_Laue_measured_fraction_max 0.998
_diffrn_reflns_limit_h_max 12
_diffrn_reflns_limit_h_min -12
_diffrn_reflns_limit_k_max 16
_diffrn_reflns_limit_k_min -16
_diffrn_reflns_limit_l_max 23
_diffrn_reflns_limit_l_min -23
_diffrn_reflns_number 33882
_diffrn_reflns_point_group_measured_fraction_full 0.998
_diffrn_reflns_point_group_measured_fraction_max 0.998
_diffrn_reflns_theta_full 25.242
_diffrn_reflns_theta_max 26.372
_diffrn_reflns_theta_min 3.595
_diffrn_source 'Enhance (Mo) X-ray Source'
_exptl_absorpt_coefficient_mu 6.101
_exptl_absorpt_correction_T_max 1.00000
_exptl_absorpt_correction_T_min 0.20417
_exptl_absorpt_correction_type multi-scan
_exptl_absorpt_process_details
;
CrysAlisPro 1.171.38.46 (Rigaku Oxford Diffraction, 2015)
Empirical absorption correction using spherical harmonics,
 implemented in SCALE3 ABSPACK scaling algorithm.
;
_exptl_crystal_colour Yellow
_exptl_crystal_density_diffrn 1.860
_exptl_crystal_density_method 'not measured'
_exptl_crystal_description Block
_exptl_crystal_F_000 1320
_exptl_crystal_size_max 0.020
_exptl_crystal_size_mid 0.010
_exptl_crystal_size_min 0.010
_refine_diff_density_max 2.406
_refine_diff_density_min -1.348
_refine_diff_density_rms 0.133
_refine_ls_extinction_method none
_refine_ls_goodness_of_fit_ref 1.049
_refine_ls_hydrogen_treatment constr
_refine_ls_matrix_type full
_refine_ls_number_parameters 298
_refine_ls_number_reflns 4974
_refine_ls_number_restraints 0
_refine_ls_restrained_S_all 1.049
_refine_ls_R_factor_all 0.0632
_refine_ls_R_factor_gt 0.0460
_refine_ls_shift/su_max 0.001
_refine_ls_shift/su_mean 0.000
_refine_ls_structure_factor_coef Fsqd
_refine_ls_weighting_details 'w=1/[\s^2^(Fo^2^)+(0.0554P)^2^+3.5178P] where P=(Fo^2^+2Fc^2^)/3'
_refine_ls_weighting_scheme calc
_refine_ls_wR_factor_gt 0.1063
_refine_ls_wR_factor_ref 0.1141
_reflns_Friedel_coverage 0.000
_reflns_number_gt 3950
_reflns_number_total 4974
_reflns_threshold_expression 'I > 2\s(I)'
_cod_data_source_file d4ra00828f3.cif
_cod_data_source_block Complex-16
_cod_original_sg_symbol_H-M 'P 21/n'
_cod_database_code 7248518
_shelx_shelxl_version_number 2018/3
_shelx_space_group_comment
;
The symmetry employed for this shelxl refinement is uniquely defined
by the following loop, which should always be used as a source of
symmetry information in preference to the above space-group names.
They are only intended as comments.
;
_shelx_estimated_absorpt_t_min 0.888
_shelx_estimated_absorpt_t_max 0.942

loop_
_space_group_symop_operation_xyz
'x, y, z'
'-x+1/2, y+1/2, -z+1/2'
'-x, -y, -z'
'x-1/2, -y-1/2, z-1/2'

loop_
_atom_site_label
_atom_site_type_symbol
_atom_site_fract_x
_atom_site_fract_y
_atom_site_fract_z
_atom_site_U_iso_or_equiv
_atom_site_adp_type
_atom_site_occupancy
_atom_site_site_symmetry_order
_atom_site_calc_flag
_atom_site_refinement_flags_posn
_atom_site_refinement_flags_adp
_atom_site_refinement_flags_occupancy
_atom_site_disorder_assembly
_atom_site_disorder_group
Pt1 Pt 0.49894(3) 0.03240(2) 0.27361(2) 0.04506(12) Uani 1 1 d . . . . .
Cl1 Cl 0.5566(3) 0.32631(18) 0.26291(15) 0.0931(8) Uani 1 1 d . . . . .
Cl2 Cl 0.9970(2) 0.22478(16) 0.52736(13) 0.0706(6) Uani 1 1 d . . . . .
Cl3 Cl 0.3486(2) 0.12833(17) 0.54416(11) 0.0685(6) Uani 1 1 d . . . . .
O2 O 0.6283(5) 0.0404(4) 0.1958(3) 0.0567(13) Uani 1 1 d . . . . .
O1 O 0.3758(6) -0.0653(4) 0.2124(3) 0.0625(14) Uani 1 1 d . . . . .
N1 N 0.6260(6) 0.1301(4) 0.3315(3) 0.0432(13) Uani 1 1 d . . . . .
N2 N 0.7244(7) 0.2213(5) 0.4300(3) 0.0604(17) Uani 1 1 d . . . . .
H2 H 0.796225 0.231339 0.409376 0.072 Uiso 1 1 calc R U . . .
N3 N 0.5257(6) 0.1277(4) 0.4349(3) 0.0493(14) Uani 1 1 d . . . . .
H3 H 0.540895 0.143857 0.479261 0.059 Uiso 1 1 calc R U . . .
C1 C 0.6239(8) 0.1587(5) 0.3961(4) 0.0482(17) Uani 1 1 d . . . . .
C2 C 0.7315(8) 0.1742(5) 0.2958(3) 0.0494(17) Uani 1 1 d . . . . .
C3 C 0.8585(9) 0.1245(7) 0.2959(5) 0.071(2) Uani 1 1 d . . . . .
H3A H 0.877341 0.065563 0.321116 0.085 Uiso 1 1 calc R U . . .
C4 C 0.9556(10) 0.1647(8) 0.2579(5) 0.080(3) Uani 1 1 d . . . . .
H4 H 1.039555 0.131514 0.256570 0.096 Uiso 1 1 calc R U . . .
C5 C 0.9306(11) 0.2515(8) 0.2225(5) 0.081(3) Uani 1 1 d . . . . .
H5 H 0.998690 0.277819 0.198327 0.097 Uiso 1 1 calc R U . . .
C6 C 0.8086(12) 0.3007(7) 0.2215(5) 0.077(3) Uani 1 1 d . . . . .
H6 H 0.791380 0.359002 0.195413 0.093 Uiso 1 1 calc R U . . .
C7 C 0.7079(9) 0.2629(5) 0.2602(4) 0.0577(19) Uani 1 1 d . . . . .
C8 C 0.7226(8) 0.2717(5) 0.4955(4) 0.0493(17) Uani 1 1 d . . . . .
C9 C 0.6032(9) 0.3194(6) 0.5095(5) 0.067(2) Uani 1 1 d . . . . .
H9 H 0.522234 0.319535 0.475678 0.080 Uiso 1 1 calc R U . . .
C10 C 0.6051(10) 0.3665(7) 0.5735(6) 0.084(3) Uani 1 1 d . . . . .
H10 H 0.524268 0.397282 0.583457 0.101 Uiso 1 1 calc R U . . .
C11 C 0.7235(12) 0.3688(8) 0.6225(5) 0.090(3) Uani 1 1 d . . . . .
H11 H 0.722903 0.400238 0.666022 0.108 Uiso 1 1 calc R U . . .
C12 C 0.8424(10) 0.3257(7) 0.6084(4) 0.075(3) Uani 1 1 d . . . . .
H12 H 0.924300 0.329276 0.641536 0.090 Uiso 1 1 calc R U . . .
C13 C 0.8416(8) 0.2769(5) 0.5452(4) 0.0525(18) Uani 1 1 d . . . . .
C14 C 0.4030(7) 0.0731(5) 0.4129(4) 0.0430(15) Uani 1 1 d . . . . .
C15 C 0.3761(7) 0.0260(4) 0.3473(4) 0.0402(15) Uani 1 1 d . . . . .
C16 C 0.2493(9) -0.0274(5) 0.3346(5) 0.061(2) Uani 1 1 d . . . . .
H16 H 0.224959 -0.059655 0.291106 0.073 Uiso 1 1 calc R U . . .
C17 C 0.1597(9) -0.0336(6) 0.3846(5) 0.068(2) Uani 1 1 d . . . . .
H17 H 0.077262 -0.069976 0.373704 0.082 Uiso 1 1 calc R U . . .
C18 C 0.1889(9) 0.0120(6) 0.4490(5) 0.064(2) Uani 1 1 d . . . . .
H18 H 0.129138 0.006662 0.482670 0.077 Uiso 1 1 calc R U . . .
C19 C 0.3101(7) 0.0662(5) 0.4622(4) 0.0486(17) Uani 1 1 d . . . . .
C23 C 0.6079(10) -0.0086(6) 0.1366(4) 0.063(2) Uani 1 1 d . . . . .
C22 C 0.5011(9) -0.0753(6) 0.1162(4) 0.063(2) Uani 1 1 d . . . . .
H22 H 0.501419 -0.107557 0.072892 0.076 Uiso 1 1 calc R U . . .
C21 C 0.3956(9) -0.0988(6) 0.1524(4) 0.064(2) Uani 1 1 d . . . . .
C24 C 0.7150(12) 0.0153(8) 0.0887(6) 0.088(3) Uani 1 1 d . . . . .
H24A H 0.695152 -0.022971 0.045589 0.132 Uiso 1 1 calc R U . . .
H24B H 0.710433 0.084613 0.077099 0.132 Uiso 1 1 calc R U . . .
H24C H 0.807226 -0.000637 0.112975 0.132 Uiso 1 1 calc R U . . .
C20 C 0.2844(10) -0.1719(8) 0.1199(6) 0.097(3) Uani 1 1 d . . . . .
H20A H 0.305259 -0.194438 0.074777 0.145 Uiso 1 1 calc R U . . .
H20B H 0.283198 -0.227539 0.151377 0.145 Uiso 1 1 calc R U . . .
H20C H 0.194331 -0.140176 0.112981 0.145 Uiso 1 1 calc R U . . .

loop_
_atom_site_aniso_label
_atom_site_aniso_U_11
_atom_site_aniso_U_22
_atom_site_aniso_U_33
_atom_site_aniso_U_23
_atom_site_aniso_U_13
_atom_site_aniso_U_12
Pt1 0.0533(2) 0.04093(17) 0.03869(17) -0.00367(11) 0.00041(12) 0.00046(12)
Cl1 0.1081(19) 0.0699(15) 0.0967(18) 0.0132(13) 0.0027(15) 0.0225(14)
Cl2 0.0522(12) 0.0745(13) 0.0843(14) 0.0195(11) 0.0079(10) -0.0029(10)
Cl3 0.0686(13) 0.0883(15) 0.0521(11) -0.0096(10) 0.0201(10) -0.0020(11)
O2 0.051(3) 0.070(3) 0.048(3) -0.016(2) 0.006(2) -0.006(2)
O1 0.070(4) 0.056(3) 0.056(3) -0.016(3) -0.009(3) -0.001(3)
N1 0.050(3) 0.044(3) 0.036(3) -0.006(2) 0.007(2) -0.008(3)
N2 0.056(4) 0.085(5) 0.042(3) -0.016(3) 0.012(3) -0.016(3)
N3 0.052(4) 0.059(4) 0.038(3) -0.009(3) 0.008(3) -0.008(3)
C1 0.057(4) 0.045(4) 0.042(4) -0.006(3) 0.004(3) -0.005(3)
C2 0.066(5) 0.048(4) 0.034(4) -0.007(3) 0.008(3) -0.011(4)
C3 0.066(6) 0.075(6) 0.076(6) -0.002(5) 0.026(5) -0.007(5)
C4 0.080(6) 0.090(7) 0.076(6) -0.022(6) 0.028(5) -0.011(5)
C5 0.083(7) 0.093(7) 0.074(6) -0.026(6) 0.035(5) -0.034(6)
C6 0.111(8) 0.066(5) 0.055(5) 0.003(4) 0.014(5) -0.027(5)
C7 0.075(5) 0.049(4) 0.048(4) -0.004(3) 0.005(4) -0.006(4)
C8 0.055(4) 0.052(4) 0.040(4) -0.004(3) 0.007(3) -0.006(3)
C9 0.058(5) 0.071(5) 0.071(5) -0.011(4) 0.005(4) -0.005(4)
C10 0.067(6) 0.083(6) 0.110(8) -0.038(6) 0.035(6) -0.016(5)
C11 0.100(8) 0.096(7) 0.081(7) -0.047(6) 0.037(6) -0.041(6)
C12 0.084(7) 0.087(6) 0.050(5) -0.008(4) -0.003(5) -0.034(5)
C13 0.057(5) 0.049(4) 0.051(4) 0.002(3) 0.005(3) -0.011(3)
C14 0.042(4) 0.038(3) 0.047(4) 0.007(3) 0.003(3) 0.000(3)
C15 0.044(4) 0.031(3) 0.046(4) 0.008(3) 0.009(3) 0.000(3)
C16 0.071(6) 0.055(5) 0.054(5) -0.001(4) 0.001(4) -0.012(4)
C17 0.064(5) 0.069(5) 0.071(6) 0.007(4) 0.010(5) -0.019(4)
C18 0.057(5) 0.069(5) 0.069(6) 0.016(4) 0.019(4) -0.007(4)
C19 0.047(4) 0.050(4) 0.048(4) 0.004(3) 0.006(3) 0.002(3)
C23 0.080(6) 0.061(5) 0.048(5) -0.010(4) 0.008(4) 0.016(4)
C22 0.067(5) 0.063(5) 0.059(5) -0.021(4) 0.004(4) 0.001(4)
C21 0.070(5) 0.062(5) 0.057(5) -0.026(4) -0.001(4) 0.005(4)
C24 0.105(8) 0.096(7) 0.067(6) -0.020(5) 0.028(6) -0.002(6)
C20 0.091(7) 0.103(8) 0.089(7) -0.041(6) -0.007(6) -0.016(6)

loop_
_atom_type_symbol
_atom_type_description
_atom_type_scat_dispersion_real
_atom_type_scat_dispersion_imag
_atom_type_scat_source
C C 0.0033 0.0016 'International Tables Vol C Tables 4.2.6.8 and 6.1.1.4'
H H 0.0000 0.0000 'International Tables Vol C Tables 4.2.6.8 and 6.1.1.4'
N N 0.0061 0.0033 'International Tables Vol C Tables 4.2.6.8 and 6.1.1.4'
O O 0.0106 0.0060 'International Tables Vol C Tables 4.2.6.8 and 6.1.1.4'
Cl Cl 0.1484 0.1585 'International Tables Vol C Tables 4.2.6.8 and 6.1.1.4'
Pt Pt -1.7033 8.3905 'International Tables Vol C Tables 4.2.6.8 and 6.1.1.4'

loop_
_geom_angle_atom_site_label_1
_geom_angle_atom_site_label_2
_geom_angle_atom_site_label_3
_geom_angle
_geom_angle_site_symmetry_1
_geom_angle_site_symmetry_3
_geom_angle_publ_flag
C15 Pt1 N1 91.4(2) . . ?
C15 Pt1 O1 90.8(3) . . ?
N1 Pt1 O1 177.8(2) . . ?
C15 Pt1 O2 179.5(2) . . ?
N1 Pt1 O2 88.3(2) . . ?
O1 Pt1 O2 89.5(2) . . ?
C23 O2 Pt1 124.4(5) . . ?
C21 O1 Pt1 126.2(6) . . ?
C1 N1 C2 116.3(6) . . ?
C1 N1 Pt1 128.1(5) . . ?
C2 N1 Pt1 115.6(4) . . ?
C1 N2 C8 126.9(7) . . ?
C1 N2 H2 116.5 . . ?
C8 N2 H2 116.5 . . ?
C1 N3 C14 129.2(6) . . ?
C1 N3 H3 115.4 . . ?
C14 N3 H3 115.4 . . ?
N1 C1 N3 122.9(6) . . ?
N1 C1 N2 121.0(7) . . ?
N3 C1 N2 116.2(6) . . ?
C7 C2 C3 119.7(7) . . ?
C7 C2 N1 121.1(7) . . ?
C3 C2 N1 119.2(7) . . ?
C4 C3 C2 118.6(9) . . ?
C4 C3 H3A 120.7 . . ?
C2 C3 H3A 120.7 . . ?
C5 C4 C3 121.1(10) . . ?
C5 C4 H4 119.4 . . ?
C3 C4 H4 119.4 . . ?
C6 C5 C4 121.3(9) . . ?
C6 C5 H5 119.4 . . ?
C4 C5 H5 119.4 . . ?
C5 C6 C7 119.4(9) . . ?
C5 C6 H6 120.3 . . ?
C7 C6 H6 120.3 . . ?
C2 C7 C6 119.9(8) . . ?
C2 C7 Cl1 119.9(6) . . ?
C6 C7 Cl1 120.2(7) . . ?
C13 C8 C9 118.6(7) . . ?
C13 C8 N2 120.2(7) . . ?
C9 C8 N2 121.2(7) . . ?
C10 C9 C8 119.6(8) . . ?
C10 C9 H9 120.2 . . ?
C8 C9 H9 120.2 . . ?
C11 C10 C9 120.7(9) . . ?
C11 C10 H10 119.7 . . ?
C9 C10 H10 119.7 . . ?
C12 C11 C10 120.4(9) . . ?
C12 C11 H11 119.8 . . ?
C10 C11 H11 119.8 . . ?
C11 C12 C13 119.6(8) . . ?
C11 C12 H12 120.2 . . ?
C13 C12 H12 120.2 . . ?
C8 C13 C12 121.1(8) . . ?
C8 C13 Cl2 120.1(6) . . ?
C12 C13 Cl2 118.8(7) . . ?
C15 C14 C19 121.5(6) . . ?
C15 C14 N3 122.5(6) . . ?
C19 C14 N3 116.0(6) . . ?
C14 C15 C16 115.0(7) . . ?
C14 C15 Pt1 124.6(5) . . ?
C16 C15 Pt1 120.3(6) . . ?
C17 C16 C15 122.4(8) . . ?
C17 C16 H16 118.8 . . ?
C15 C16 H16 118.8 . . ?
C18 C17 C16 121.8(8) . . ?
C18 C17 H17 119.1 . . ?
C16 C17 H17 119.1 . . ?
C17 C18 C19 117.1(8) . . ?
C17 C18 H18 121.4 . . ?
C19 C18 H18 121.4 . . ?
C18 C19 C14 122.3(7) . . ?
C18 C19 Cl3 118.1(6) . . ?
C14 C19 Cl3 119.6(5) . . ?
O2 C23 C22 125.7(8) . . ?
O2 C23 C24 112.9(8) . . ?
C22 C23 C24 121.5(8) . . ?
C21 C22 C23 126.9(8) . . ?
C21 C22 H22 116.6 . . ?
C23 C22 H22 116.6 . . ?
O1 C21 C22 127.3(8) . . ?
O1 C21 C20 113.5(8) . . ?
C22 C21 C20 119.2(8) . . ?
C23 C24 H24A 109.5 . . ?
C23 C24 H24B 109.5 . . ?
H24A C24 H24B 109.5 . . ?
C23 C24 H24C 109.5 . . ?
H24A C24 H24C 109.5 . . ?
H24B C24 H24C 109.5 . . ?
C21 C20 H20A 109.5 . . ?
C21 C20 H20B 109.5 . . ?
H20A C20 H20B 109.5 . . ?
C21 C20 H20C 109.5 . . ?
H20A C20 H20C 109.5 . . ?
H20B C20 H20C 109.5 . . ?

loop_
_geom_bond_atom_site_label_1
_geom_bond_atom_site_label_2
_geom_bond_distance
_geom_bond_site_symmetry_2
_geom_bond_publ_flag
Pt1 C15 1.975(7) . ?
Pt1 N1 2.005(5) . ?
Pt1 O1 2.016(5) . ?
Pt1 O2 2.083(5) . ?
Cl1 C7 1.701(9) . ?
Cl2 C13 1.739(8) . ?
Cl3 C19 1.754(8) . ?
O2 C23 1.293(9) . ?
O1 C21 1.268(9) . ?
N1 C1 1.289(8) . ?
N1 C2 1.439(9) . ?
N2 C1 1.368(9) . ?
N2 C8 1.420(9) . ?
N2 H2 0.8600 . ?
N3 C1 1.356(9) . ?
N3 C14 1.401(8) . ?
N3 H3 0.8600 . ?
C2 C7 1.376(10) . ?
C2 C3 1.398(11) . ?
C3 C4 1.383(12) . ?
C3 H3A 0.9300 . ?
C4 C5 1.353(14) . ?
C4 H4 0.9300 . ?
C5 C6 1.350(13) . ?
C5 H5 0.9300 . ?
C6 C7 1.405(12) . ?
C6 H6 0.9300 . ?
C8 C13 1.367(10) . ?
C8 C9 1.383(11) . ?
C9 C10 1.368(12) . ?
C9 H9 0.9300 . ?
C10 C11 1.354(13) . ?
C10 H10 0.9300 . ?
C11 C12 1.352(13) . ?
C11 H11 0.9300 . ?
C12 C13 1.368(11) . ?
C12 H12 0.9300 . ?
C14 C15 1.385(10) . ?
C14 C19 1.399(10) . ?
C15 C16 1.408(10) . ?
C16 C17 1.385(12) . ?
C16 H16 0.9300 . ?
C17 C18 1.357(12) . ?
C17 H17 0.9300 . ?
C18 C19 1.369(11) . ?
C18 H18 0.9300 . ?
C23 C22 1.376(12) . ?
C23 C24 1.518(13) . ?
C22 C21 1.356(11) . ?
C22 H22 0.9300 . ?
C21 C20 1.516(11) . ?
C24 H24A 0.9600 . ?
C24 H24B 0.9600 . ?
C24 H24C 0.9600 . ?
C20 H20A 0.9600 . ?
C20 H20B 0.9600 . ?
C20 H20C 0.9600 . ?

loop_
_geom_torsion_atom_site_label_1
_geom_torsion_atom_site_label_2
_geom_torsion_atom_site_label_3
_geom_torsion_atom_site_label_4
_geom_torsion
_geom_torsion_site_symmetry_1
_geom_torsion_site_symmetry_2
_geom_torsion_site_symmetry_3
_geom_torsion_site_symmetry_4
_geom_torsion_publ_flag
C2 N1 C1 N3 176.2(6) . . . . ?
Pt1 N1 C1 N3 -3.1(10) . . . . ?
C2 N1 C1 N2 -5.1(10) . . . . ?
Pt1 N1 C1 N2 175.6(5) . . . . ?
C14 N3 C1 N1 -9.0(11) . . . . ?
C14 N3 C1 N2 172.3(7) . . . . ?
C8 N2 C1 N1 168.6(7) . . . . ?
C8 N2 C1 N3 -12.7(11) . . . . ?
C1 N1 C2 C7 -86.4(8) . . . . ?
Pt1 N1 C2 C7 93.0(7) . . . . ?
C1 N1 C2 C3 95.3(8) . . . . ?
Pt1 N1 C2 C3 -85.3(7) . . . . ?
C7 C2 C3 C4 -2.2(12) . . . . ?
N1 C2 C3 C4 176.2(7) . . . . ?
C2 C3 C4 C5 1.6(13) . . . . ?
C3 C4 C5 C6 -1.7(14) . . . . ?
C4 C5 C6 C7 2.5(14) . . . . ?
C3 C2 C7 C6 3.0(11) . . . . ?
N1 C2 C7 C6 -175.3(7) . . . . ?
C3 C2 C7 Cl1 -177.3(6) . . . . ?
N1 C2 C7 Cl1 4.4(9) . . . . ?
C5 C6 C7 C2 -3.1(12) . . . . ?
C5 C6 C7 Cl1 177.2(6) . . . . ?
C1 N2 C8 C13 137.5(8) . . . . ?
C1 N2 C8 C9 -45.0(12) . . . . ?
C13 C8 C9 C10 -2.9(12) . . . . ?
N2 C8 C9 C10 179.5(8) . . . . ?
C8 C9 C10 C11 1.6(14) . . . . ?
C9 C10 C11 C12 1.0(16) . . . . ?
C10 C11 C12 C13 -2.1(15) . . . . ?
C9 C8 C13 C12 1.9(11) . . . . ?
N2 C8 C13 C12 179.4(8) . . . . ?
C9 C8 C13 Cl2 -175.8(6) . . . . ?
N2 C8 C13 Cl2 1.7(10) . . . . ?
C11 C12 C13 C8 0.6(13) . . . . ?
C11 C12 C13 Cl2 178.4(7) . . . . ?
C1 N3 C14 C15 12.1(11) . . . . ?
C1 N3 C14 C19 -169.7(7) . . . . ?
C19 C14 C15 C16 0.5(9) . . . . ?
N3 C14 C15 C16 178.6(6) . . . . ?
C19 C14 C15 Pt1 179.2(5) . . . . ?
N3 C14 C15 Pt1 -2.7(9) . . . . ?
C14 C15 C16 C17 -1.0(10) . . . . ?
Pt1 C15 C16 C17 -179.8(6) . . . . ?
C15 C16 C17 C18 0.2(13) . . . . ?
C16 C17 C18 C19 1.2(13) . . . . ?
C17 C18 C19 C14 -1.7(12) . . . . ?
C17 C18 C19 Cl3 178.6(6) . . . . ?
C15 C14 C19 C18 0.9(11) . . . . ?
N3 C14 C19 C18 -177.4(7) . . . . ?
C15 C14 C19 Cl3 -179.4(5) . . . . ?
N3 C14 C19 Cl3 2.4(8) . . . . ?
Pt1 O2 C23 C22 -1.8(12) . . . . ?
Pt1 O2 C23 C24 177.4(6) . . . . ?
O2 C23 C22 C21 2.8(15) . . . . ?
C24 C23 C22 C21 -176.3(9) . . . . ?
Pt1 O1 C21 C22 -1.2(13) . . . . ?
Pt1 O1 C21 C20 179.6(6) . . . . ?
C23 C22 C21 O1 -1.1(15) . . . . ?
C23 C22 C21 C20 178.0(9) . . . . ?
